data_4304286
loop_
_publ_author_name
'Shane G. Telfer'
'Nyree D. Parker'
'Reiko Kuroda'
'Takunori Harada'
'Julie Lefebvre'
'Daniel B. Leznoff'

_publ_section_title
;
Helicates, Boxes, and Polymers from Simple Pyridine-Alcohol Ligands: the
Impact of the Identity of the Transition Metal Ion
;
_journal_name_full 'Inorganic Chemistry'
_journal_page_first 209
_journal_page_last 218
_journal_paper_doi 10.1021/ic701757e
_journal_volume 47
_journal_year 2008
_chemical_formula_sum 'C32 H48 Cl4 N4 Ni4 O8'
_chemical_formula_weight 993.30
_chemical_name_systematic
;
 ?
;
_space_group_IT_number 15
_symmetry_cell_setting monoclinic
_symmetry_space_group_name_Hall '-C 2yc'
_symmetry_space_group_name_H-M 'C 1 2/c 1'
_atom_sites_solution_hydrogens geom
_atom_sites_solution_primary direct
_atom_sites_solution_secondary difmap
_audit_creation_method SHELXL-97
_cell_angle_alpha 90.00
_cell_angle_beta 100.9830(10)
_cell_angle_gamma 90.00
_cell_formula_units_Z 4
_cell_length_a 16.2641(7)
_cell_length_b 15.0302(7)
_cell_length_c 16.6497(11)
_cell_measurement_reflns_used 9999
_cell_measurement_temperature 200(2)
_cell_measurement_theta_max 27.87
_cell_measurement_theta_min 1.86
_cell_volume 3995.5(4)
_computing_cell_refinement 'Bruker SAINT'
_computing_data_collection 'Bruker SMART'
_computing_data_reduction 'Bruker SAINT'
_computing_structure_refinement 'SHELXL-97 (Sheldrick, 1997)'
_computing_structure_solution SHELXL
_diffrn_ambient_temperature 200(2)
_diffrn_measured_fraction_theta_full 0.969
_diffrn_measured_fraction_theta_max 0.969
_diffrn_measurement_device_type 'Bruker APEX'
_diffrn_measurement_method 'omega scans'
_diffrn_radiation_monochromator graphite
_diffrn_radiation_source 'fine-focus sealed tube'
_diffrn_radiation_type MoK\a
_diffrn_radiation_wavelength 0.71073
_diffrn_reflns_av_R_equivalents 0.0244
_diffrn_reflns_av_sigmaI/netI 0.0318
_diffrn_reflns_limit_h_max 21
_diffrn_reflns_limit_h_min -12
_diffrn_reflns_limit_k_max 15
_diffrn_reflns_limit_k_min -19
_diffrn_reflns_limit_l_max 18
_diffrn_reflns_limit_l_min -21
_diffrn_reflns_number 12349
_diffrn_reflns_theta_full 27.87
_diffrn_reflns_theta_max 27.87
_diffrn_reflns_theta_min 1.86
_exptl_absorpt_coefficient_mu 2.175
_exptl_absorpt_correction_T_max 0.6702
_exptl_absorpt_correction_T_min 0.5165
_exptl_absorpt_correction_type empirical
_exptl_absorpt_process_details SADABS
_exptl_crystal_colour green
_exptl_crystal_density_diffrn 1.651
_exptl_crystal_density_method 'not measured'
_exptl_crystal_description prism
_exptl_crystal_F_000 2048
_exptl_crystal_size_max 0.35
_exptl_crystal_size_mid 0.35
_exptl_crystal_size_min 0.20
_refine_diff_density_max 1.503
_refine_diff_density_min -0.487
_refine_diff_density_rms 0.117
_refine_ls_extinction_method none
_refine_ls_goodness_of_fit_ref 1.104
_refine_ls_hydrogen_treatment mixed
_refine_ls_matrix_type full
_refine_ls_number_parameters 247
_refine_ls_number_reflns 4620
_refine_ls_number_restraints 0
_refine_ls_restrained_S_all 1.104
_refine_ls_R_factor_all 0.0528
_refine_ls_R_factor_gt 0.0459
_refine_ls_shift/su_max 0.127
_refine_ls_shift/su_mean 0.003
_refine_ls_structure_factor_coef Fsqd
_refine_ls_weighting_details 'calc w=1/[\s^2^(Fo^2^)+(0.0678P)^2^+11.1826P] where P=(Fo^2^+2Fc^2^)/3'
_refine_ls_weighting_scheme calc
_refine_ls_wR_factor_gt 0.1281
_refine_ls_wR_factor_ref 0.1326
_reflns_number_gt 4023
_reflns_number_total 4620
_reflns_threshold_expression >2sigma(I)
_cod_data_source_file ic701757e-file012_8.cif
_cod_data_source_block '[Ni4(1-H)4Cl4]'
_cod_original_sg_symbol_H-M C2/c
_cod_database_code 4304286

loop_
_symmetry_equiv_pos_as_xyz
'x, y, z'
'-x, y, -z+1/2'
'x+1/2, y+1/2, z'
'-x+1/2, y+1/2, -z+1/2'
'-x, -y, -z'
'x, -y, z-1/2'
'-x+1/2, -y+1/2, -z'
'x+1/2, -y+1/2, z-1/2'

loop_
_atom_site_label
_atom_site_type_symbol
_atom_site_fract_x
_atom_site_fract_y
_atom_site_fract_z
_atom_site_U_iso_or_equiv
_atom_site_adp_type
_atom_site_occupancy
_atom_site_symmetry_multiplicity
_atom_site_calc_flag
_atom_site_refinement_flags
_atom_site_disorder_assembly
_atom_site_disorder_group
Ni1 Ni 0.02093(3) 0.27919(3) 0.16126(2) 0.02560(14) Uani 1 1 d . . .
Ni3 Ni 0.09587(3) 0.13266(3) 0.29022(2) 0.02638(14) Uani 1 1 d . . .
Cl5 Cl -0.04594(7) 0.26853(6) 0.01946(5) 0.0408(2) Uani 1 1 d . . .
Cl7 Cl 0.23060(6) 0.14509(8) 0.25133(7) 0.0468(3) Uani 1 1 d . . .
O7 O 0.07988(14) 0.26895(15) 0.28473(14) 0.0252(5) Uani 1 1 d . . .
O38 O 0.02248(15) 0.14109(15) 0.17738(14) 0.0259(5) Uani 1 1 d . . .
O60 O 0.1400(2) 0.2775(2) 0.13352(19) 0.0410(7) Uani 1 1 d . . .
O70 O -0.14795(19) 0.1336(2) 0.08622(17) 0.0435(7) Uani 1 1 d . . .
N1 N -0.0198(2) 0.4135(2) 0.15365(18) 0.0381(7) Uani 1 1 d . . .
N31 N 0.0963(3) -0.0026(2) 0.2552(2) 0.0508(9) Uani 1 1 d . . .
C1 C 0.0160(3) 0.4893(3) 0.1330(3) 0.0508(11) Uani 1 1 d . . .
C2 C -0.0263(5) 0.5693(3) 0.1271(3) 0.0721(17) Uani 1 1 d . . .
H2 H 0.0004 0.6210 0.1150 0.087 Uiso 1 1 calc R . .
C3 C -0.1077(5) 0.5731(3) 0.1391(4) 0.0762(19) Uani 1 1 d . . .
H3 H -0.1365 0.6269 0.1346 0.091 Uiso 1 1 calc R . .
C4 C -0.1455(4) 0.4967(3) 0.1577(3) 0.0567(12) Uani 1 1 d . . .
H4 H -0.2004 0.4974 0.1661 0.068 Uiso 1 1 calc R . .
C5 C -0.1002(3) 0.4177(3) 0.1638(2) 0.0397(9) Uani 1 1 d . . .
C6 C 0.1409(2) 0.3327(2) 0.3183(2) 0.0360(8) Uani 1 1 d . . .
H6A H 0.1777 0.3441 0.2799 0.043 Uiso 1 1 calc R . .
H6B H 0.1745 0.3095 0.3683 0.043 Uiso 1 1 calc R . .
C8 C 0.1046(4) 0.4843(4) 0.1210(4) 0.0717(16) Uani 1 1 d . . .
H8A H 0.1054 0.4684 0.0653 0.108 Uiso 1 1 calc R . .
H8B H 0.1342 0.4402 0.1570 0.108 Uiso 1 1 calc R . .
H8C H 0.1310 0.5411 0.1329 0.108 Uiso 1 1 calc R . .
C32 C -0.1217(3) -0.0773(3) 0.2027(3) 0.0467(10) Uani 1 1 d . . .
C33 C -0.1311(4) -0.1566(4) 0.2419(4) 0.0743(17) Uani 1 1 d . . .
H33 H -0.1493 -0.2072 0.2114 0.089 Uiso 1 1 calc R . .
C34 C -0.1138(4) -0.1609(4) 0.3253(3) 0.0727(17) Uani 1 1 d . . .
H34 H -0.1205 -0.2139 0.3521 0.087 Uiso 1 1 calc R . .
C35 C 0.0861(4) -0.0854(3) 0.1308(3) 0.0608(13) Uani 1 1 d . . .
H35 H 0.0726 -0.0867 0.0740 0.073 Uiso 1 1 calc R . .
C36 C 0.0788(3) -0.0072(3) 0.1734(3) 0.0477(10) Uani 1 1 d . . .
C37 C 0.0482(3) 0.0774(3) 0.1249(2) 0.0422(9) Uani 1 1 d . . .
H37A H 0.0930 0.1017 0.1006 0.051 Uiso 1 1 calc R . .
H37B H 0.0017 0.0629 0.0812 0.051 Uiso 1 1 calc R . .
C38 C -0.1408(5) -0.0735(4) 0.1104(3) 0.0761(18) Uani 1 1 d . . .
H38A H -0.0937 -0.0488 0.0911 0.114 Uiso 1 1 calc R . .
H38B H -0.1892 -0.0369 0.0926 0.114 Uiso 1 1 calc R . .
H38C H -0.1516 -0.1325 0.0889 0.114 Uiso 1 1 calc R . .
C61 C 0.1664(3) 0.2671(4) 0.0575(3) 0.0616(14) Uani 1 1 d . . .
H10A H 0.1708 0.3245 0.0333 0.092 Uiso 1 1 calc R . .
H10B H 0.1264 0.2316 0.0215 0.092 Uiso 1 1 calc R . .
H10C H 0.2201 0.2382 0.0664 0.092 Uiso 1 1 calc R . .
C71 C -0.2312(4) 0.1301(5) 0.0441(3) 0.0762(18) Uani 1 1 d . . .
H71A H -0.2631 0.1758 0.0642 0.114 Uiso 1 1 calc R . .
H71B H -0.2546 0.0730 0.0526 0.114 Uiso 1 1 calc R . .
H71C H -0.2329 0.1390 -0.0133 0.114 Uiso 1 1 calc R . .
H61 H 0.156(3) 0.241(3) 0.154(3) 0.022(12) Uiso 1 1 d . . .
H70 H -0.124(3) 0.173(3) 0.070(3) 0.044(13) Uiso 1 1 d . . .

loop_
_atom_site_aniso_label
_atom_site_aniso_U_11
_atom_site_aniso_U_22
_atom_site_aniso_U_33
_atom_site_aniso_U_23
_atom_site_aniso_U_13
_atom_site_aniso_U_12
Ni1 0.0304(2) 0.0242(2) 0.0231(2) -0.00003(15) 0.00737(17) -0.00218(16)
Ni3 0.0266(2) 0.0259(2) 0.0246(2) -0.00287(15) -0.00030(17) 0.00417(16)
Cl5 0.0550(6) 0.0411(5) 0.0248(4) 0.0039(3) 0.0040(4) -0.0077(4)
Cl7 0.0313(5) 0.0550(6) 0.0549(6) -0.0043(5) 0.0101(4) 0.0099(4)
O7 0.0252(11) 0.0238(11) 0.0260(11) -0.0044(8) 0.0033(9) -0.0045(9)
O38 0.0308(12) 0.0236(11) 0.0222(10) -0.0012(8) 0.0024(9) 0.0028(9)
O60 0.0401(16) 0.0506(19) 0.0357(15) 0.0024(14) 0.0157(13) -0.0024(14)
O70 0.0441(16) 0.0505(18) 0.0307(14) 0.0081(12) -0.0063(12) -0.0165(14)
N1 0.060(2) 0.0263(15) 0.0292(15) 0.0021(12) 0.0128(14) -0.0023(15)
N31 0.056(2) 0.0401(19) 0.050(2) -0.0077(16) -0.0050(17) 0.0100(17)
C1 0.083(3) 0.0276(19) 0.048(2) 0.0039(17) 0.028(2) -0.013(2)
C2 0.126(6) 0.030(2) 0.070(3) 0.012(2) 0.043(4) -0.003(3)
C3 0.129(6) 0.035(2) 0.071(3) 0.014(2) 0.036(4) 0.027(3)
C4 0.077(3) 0.043(2) 0.054(3) 0.011(2) 0.022(2) 0.022(2)
C5 0.053(2) 0.036(2) 0.0297(18) 0.0030(15) 0.0092(17) 0.0073(18)
C6 0.0358(19) 0.0348(19) 0.0360(18) -0.0076(15) 0.0030(15) -0.0119(16)
C8 0.094(4) 0.049(3) 0.079(4) -0.001(3) 0.035(3) -0.032(3)
C32 0.061(3) 0.0273(18) 0.044(2) -0.0015(16) -0.0102(19) -0.0090(18)
C33 0.098(5) 0.044(3) 0.073(4) 0.001(2) -0.004(3) -0.022(3)
C34 0.092(4) 0.052(3) 0.066(3) 0.019(3) -0.006(3) -0.020(3)
C35 0.080(4) 0.046(3) 0.054(3) -0.014(2) 0.005(2) 0.010(2)
C36 0.053(3) 0.048(2) 0.039(2) -0.0068(18) 0.0024(18) 0.008(2)
C37 0.068(3) 0.0303(19) 0.0295(18) -0.0068(14) 0.0118(18) 0.0036(18)
C38 0.107(5) 0.058(3) 0.055(3) -0.004(2) -0.004(3) -0.027(3)
C61 0.059(3) 0.088(4) 0.044(3) -0.003(2) 0.027(2) -0.003(3)
C71 0.055(3) 0.112(5) 0.051(3) 0.011(3) -0.016(2) -0.019(3)

loop_
_atom_type_symbol
_atom_type_description
_atom_type_scat_dispersion_real
_atom_type_scat_dispersion_imag
_atom_type_scat_source
C C 0.0033 0.0016 'International Tables Vol C Tables 4.2.6.8 and 6.1.1.4'
H H 0.0000 0.0000 'International Tables Vol C Tables 4.2.6.8 and 6.1.1.4'
Cl Cl 0.1484 0.1585 'International Tables Vol C Tables 4.2.6.8 and 6.1.1.4'
N N 0.0061 0.0033 'International Tables Vol C Tables 4.2.6.8 and 6.1.1.4'
Ni Ni 0.3393 1.1124 'International Tables Vol C Tables 4.2.6.8 and 6.1.1.4'
O O 0.0106 0.0060 'International Tables Vol C Tables 4.2.6.8 and 6.1.1.4'

loop_
_geom_angle_atom_site_label_1
_geom_angle_atom_site_label_2
_geom_angle_atom_site_label_3
_geom_angle
_geom_angle_site_symmetry_1
_geom_angle_site_symmetry_3
_geom_angle_publ_flag
O7 Ni1 O60 165.72(11) 2 . ?
O7 Ni1 O38 81.86(9) 2 . ?
O60 Ni1 O38 91.59(12) . . ?
O7 Ni1 O7 79.44(10) 2 . ?
O60 Ni1 O7 86.89(11) . . ?
O38 Ni1 O7 79.04(9) . . ?
O7 Ni1 N1 80.12(11) 2 . ?
O60 Ni1 N1 106.99(14) . . ?
O38 Ni1 N1 161.42(12) . . ?
O7 Ni1 N1 101.95(11) . . ?
O7 Ni1 Cl5 100.25(7) 2 . ?
O60 Ni1 Cl5 92.71(9) . . ?
O38 Ni1 Cl5 92.97(7) . . ?
O7 Ni1 Cl5 171.98(7) . . ?
N1 Ni1 Cl5 85.83(9) . . ?
O38 Ni3 O7 81.38(9) . . ?
O38 Ni3 O70 167.67(11) . 2 ?
O7 Ni3 O70 93.51(11) . 2 ?
O38 Ni3 O38 80.08(10) . 2 ?
O7 Ni3 O38 80.66(9) . 2 ?
O70 Ni3 O38 88.04(11) 2 2 ?
O38 Ni3 N31 80.64(12) . . ?
O7 Ni3 N31 161.52(12) . . ?
O70 Ni3 N31 104.96(14) 2 . ?
O38 Ni3 N31 100.37(13) 2 . ?
O38 Ni3 Cl7 98.69(7) . . ?
O7 Ni3 Cl7 91.41(7) . . ?
O70 Ni3 Cl7 92.62(10) 2 . ?
O38 Ni3 Cl7 172.06(7) 2 . ?
N31 Ni3 Cl7 87.11(12) . . ?
C6 O7 Ni1 109.9(2) . 2 ?
C6 O7 Ni3 125.5(2) . . ?
Ni1 O7 Ni3 99.31(10) 2 . ?
C6 O7 Ni1 119.4(2) . . ?
Ni1 O7 Ni1 99.91(10) 2 . ?
Ni3 O7 Ni1 98.40(9) . . ?
C37 O38 Ni3 109.8(2) . . ?
C37 O38 Ni1 126.2(2) . . ?
Ni3 O38 Ni1 99.86(10) . . ?
C37 O38 Ni3 120.8(2) . 2 ?
Ni3 O38 Ni3 99.48(10) . 2 ?
Ni1 O38 Ni3 95.95(9) . 2 ?
C61 O60 Ni1 130.8(3) . . ?
C61 O60 H61 103(4) . . ?
Ni1 O60 H61 100(4) . . ?
C71 O70 Ni3 132.0(3) . 2 ?
C71 O70 H70 111(4) . . ?
Ni3 O70 H70 102(3) 2 . ?
C5 N1 C1 117.8(4) . . ?
C5 N1 Ni1 109.6(2) . . ?
C1 N1 Ni1 132.2(3) . . ?
C36 N31 C32 118.1(4) . 2 ?
C36 N31 Ni3 108.5(3) . . ?
C32 N31 Ni3 132.5(3) 2 . ?
N1 C1 C2 121.2(5) . . ?
N1 C1 C8 117.7(4) . . ?
C2 C1 C8 121.0(4) . . ?
C3 C2 C1 120.4(5) . . ?
C3 C2 H2 119.8 . . ?
C1 C2 H2 119.8 . . ?
C4 C3 C2 118.9(5) . . ?
C4 C3 H3 120.5 . . ?
C2 C3 H3 120.5 . . ?
C3 C4 C5 118.7(5) . . ?
C3 C4 H4 120.7 . . ?
C5 C4 H4 120.7 . . ?
N1 C5 C4 122.9(4) . . ?
N1 C5 C6 117.5(3) . 2 ?
C4 C5 C6 119.7(4) . 2 ?
O7 C6 C5 110.7(3) . 2 ?
O7 C6 H6A 109.5 . . ?
C5 C6 H6A 109.5 2 . ?
O7 C6 H6B 109.5 . . ?
C5 C6 H6B 109.5 2 . ?
H6A C6 H6B 108.1 . . ?
C1 C8 H8A 109.5 . . ?
C1 C8 H8B 109.5 . . ?
H8A C8 H8B 109.5 . . ?
C1 C8 H8C 109.5 . . ?
H8A C8 H8C 109.5 . . ?
H8B C8 H8C 109.5 . . ?
N31 C32 C33 121.7(4) 2 . ?
N31 C32 C38 118.7(4) 2 . ?
C33 C32 C38 119.6(4) . . ?
C34 C33 C32 120.1(5) . . ?
C34 C33 H33 120.0 . . ?
C32 C33 H33 120.0 . . ?
C33 C34 C35 118.9(5) . 2 ?
C33 C34 H34 120.5 . . ?
C35 C34 H34 120.5 2 . ?
C34 C35 C36 118.5(5) 2 . ?
C34 C35 H35 120.8 2 . ?
C36 C35 H35 120.8 . . ?
N31 C36 C35 122.7(4) . . ?
N31 C36 C37 118.5(4) . . ?
C35 C36 C37 118.8(4) . . ?
O38 C37 C36 109.9(3) . . ?
O38 C37 H37A 109.7 . . ?
C36 C37 H37A 109.7 . . ?
O38 C37 H37B 109.7 . . ?
C36 C37 H37B 109.7 . . ?
H37A C37 H37B 108.2 . . ?
C32 C38 H38A 109.5 . . ?
C32 C38 H38B 109.5 . . ?
H38A C38 H38B 109.5 . . ?
C32 C38 H38C 109.5 . . ?
H38A C38 H38C 109.5 . . ?
H38B C38 H38C 109.5 . . ?
O60 C61 H10A 109.5 . . ?
O60 C61 H10B 109.5 . . ?
H10A C61 H10B 109.5 . . ?
O60 C61 H10C 109.5 . . ?
H10A C61 H10C 109.5 . . ?
H10B C61 H10C 109.5 . . ?
O70 C71 H71A 109.5 . . ?
O70 C71 H71B 109.5 . . ?
H71A C71 H71B 109.5 . . ?
O70 C71 H71C 109.5 . . ?
H71A C71 H71C 109.5 . . ?
H71B C71 H71C 109.5 . . ?

loop_
_geom_bond_atom_site_label_1
_geom_bond_atom_site_label_2
_geom_bond_distance
_geom_bond_site_symmetry_2
_geom_bond_publ_flag
Ni1 O7 2.021(2) 2 ?
Ni1 O60 2.074(3) . ?
Ni1 O38 2.092(2) . ?
Ni1 O7 2.102(2) . ?
Ni1 N1 2.121(3) . ?
Ni1 Cl5 2.4091(10) . ?
Ni3 O38 2.029(2) . ?
Ni3 O7 2.065(2) . ?
Ni3 O70 2.070(3) 2 ?
Ni3 O38 2.100(2) 2 ?
Ni3 N31 2.115(4) . ?
Ni3 Cl7 2.4075(11) . ?
O7 C6 1.416(4) . ?
O7 Ni1 2.021(2) 2 ?
O38 C37 1.412(4) . ?
O38 Ni3 2.100(2) 2 ?
O60 C61 1.421(5) . ?
O60 H61 0.67(4) . ?
O70 C71 1.402(6) . ?
O70 Ni3 2.070(3) 2 ?
O70 H70 0.79(5) . ?
N1 C5 1.351(6) . ?
N1 C1 1.353(5) . ?
N31 C36 1.340(6) . ?
N31 C32 1.346(5) 2 ?
C1 C2 1.380(7) . ?
C1 C8 1.493(8) . ?
C2 C3 1.378(9) . ?
C2 H2 0.9300 . ?
C3 C4 1.366(8) . ?
C3 H3 0.9300 . ?
C4 C5 1.390(6) . ?
C4 H4 0.9300 . ?
C5 C6 1.495(6) 2 ?
C6 C5 1.495(6) 2 ?
C6 H6A 0.9700 . ?
C6 H6B 0.9700 . ?
C8 H8A 0.9600 . ?
C8 H8B 0.9600 . ?
C8 H8C 0.9600 . ?
C32 N31 1.346(5) 2 ?
C32 C33 1.381(7) . ?
C32 C38 1.509(7) . ?
C33 C34 1.366(8) . ?
C33 H33 0.9300 . ?
C34 C35 1.379(7) 2 ?
C34 H34 0.9300 . ?
C35 C34 1.379(7) 2 ?
C35 C36 1.389(6) . ?
C35 H35 0.9300 . ?
C36 C37 1.537(6) . ?
C37 H37A 0.9700 . ?
C37 H37B 0.9700 . ?
C38 H38A 0.9600 . ?
C38 H38B 0.9600 . ?
C38 H38C 0.9600 . ?
C61 H10A 0.9600 . ?
C61 H10B 0.9600 . ?
C61 H10C 0.9600 . ?
C71 H71A 0.9600 . ?
C71 H71B 0.9600 . ?
C71 H71C 0.9600 . ?
